data_7209174
loop_
_publ_author_name
'Chen, Yong-Qiang'
'Liu, Sui-Jun'
'Li, Yun-Wu'
'Li, Guo-Rong'
'He, Kun-Huan'
'Chang, Ze'
'Bu, Xian-He'

_publ_section_title
;
 Mn(ii) metal--organic frameworks based on Mn3 clusters: from 2D layer to
 3D framework by the &#x201C;pillaring&#x201D; approach
;
_journal_issue 8
_journal_name_full CrystEngComm
_journal_page_first 1613
_journal_paper_doi 10.1039/c2ce26734a
_journal_volume 15
_journal_year 2013
_chemical_formula_sum 'C90 H70 Mn3 N16 O20'
_chemical_formula_weight 1860.44
_chemical_name_systematic
;
?
;
_space_group_IT_number 2
_symmetry_cell_setting triclinic
_symmetry_space_group_name_Hall '-P 1'
_symmetry_space_group_name_H-M 'P -1'
_atom_sites_solution_hydrogens geom
_atom_sites_solution_primary direct
_atom_sites_solution_secondary difmap
_audit_creation_method SHELXL-97
_cell_angle_alpha 89.21(2)
_cell_angle_beta 65.01(3)
_cell_angle_gamma 71.28(3)
_cell_formula_units_Z 1
_cell_length_a 12.271(3)
_cell_length_b 13.775(3)
_cell_length_c 14.061(3)
_cell_measurement_temperature 293(2)
_cell_measurement_theta_max 25.00
_cell_measurement_theta_min 3.03
_cell_volume 2019.7(11)
_computing_cell_refinement SMART
_computing_data_collection 'CrystalClear (Rigaku/MSC Inc., 2005)'
_computing_data_reduction 'CrystalClear (Rigaku/MSC Inc., 2005)'
_computing_molecular_graphics 'SHELXTL (Bruker, 1998)'
_computing_publication_material SHELXTL
_computing_structure_refinement 'SHELXL-97 (Sheldrick, 1997)'
_computing_structure_solution 'SHELXS-97 (Sheldrick, 1990)'
_diffrn_ambient_temperature 293(2)
_diffrn_measured_fraction_theta_full 0.997
_diffrn_measured_fraction_theta_max 0.997
_diffrn_measurement_device_type scx-mini
_diffrn_measurement_method '\w scan'
_diffrn_radiation_monochromator graphite
_diffrn_radiation_source 'fine-focus sealed tube'
_diffrn_radiation_type MoK\a
_diffrn_radiation_wavelength 0.71073
_diffrn_reflns_av_R_equivalents 0.0975
_diffrn_reflns_av_sigmaI/netI 0.1290
_diffrn_reflns_limit_h_max 14
_diffrn_reflns_limit_h_min -14
_diffrn_reflns_limit_k_max 16
_diffrn_reflns_limit_k_min -16
_diffrn_reflns_limit_l_max 16
_diffrn_reflns_limit_l_min -16
_diffrn_reflns_number 17342
_diffrn_reflns_theta_full 25.00
_diffrn_reflns_theta_max 25.00
_diffrn_reflns_theta_min 3.03
_exptl_absorpt_coefficient_mu 0.550
_exptl_absorpt_correction_T_max 0.906
_exptl_absorpt_correction_T_min 0.857
_exptl_absorpt_correction_type multi-scan
_exptl_absorpt_process_details 'SADABS (Bruker, 1998)'
_exptl_crystal_colour COLOURLESS
_exptl_crystal_density_diffrn 1.530
_exptl_crystal_density_method 'not measured'
_exptl_crystal_description BLOCK
_exptl_crystal_F_000 957
_exptl_crystal_size_max 0.28
_exptl_crystal_size_mid 0.24
_exptl_crystal_size_min 0.18
_refine_diff_density_max 0.596
_refine_diff_density_min -0.536
_refine_diff_density_rms 0.080
_refine_ls_extinction_method none
_refine_ls_goodness_of_fit_ref 1.041
_refine_ls_hydrogen_treatment constr
_refine_ls_matrix_type full
_refine_ls_number_parameters 585
_refine_ls_number_reflns 7106
_refine_ls_number_restraints 33
_refine_ls_restrained_S_all 1.061
_refine_ls_R_factor_all 0.1581
_refine_ls_R_factor_gt 0.0847
_refine_ls_shift/su_max 0.002
_refine_ls_shift/su_mean 0.000
_refine_ls_structure_factor_coef Fsqd
_refine_ls_weighting_details 'calc w=1/[\s^2^(Fo^2^)+(0.0596P)^2^+2.7186P] where P=(Fo^2^+2Fc^2^)/3'
_refine_ls_weighting_scheme calc
_refine_ls_wR_factor_gt 0.1569
_refine_ls_wR_factor_ref 0.1797
_reflns_number_gt 4124
_reflns_number_total 7106
_reflns_threshold_expression >2sigma(I)
_cod_data_source_file c2ce26734a.txt
_cod_data_source_block 2
_cod_depositor_comments
;
The following automatic conversions were performed:

'_symmetry_cell_setting' value 'Triclinic' changed to 'triclinic'
according to /home/saulius/struct/CIF-dictionaries/cif_core.dic
dictionary named 'cif_core.dic' version 2.4.2 from
2011-04-26.

'_exptl_absorpt_correction_type' value 'Multi-Scan'
changed to 'multi-scan' according to
/home/saulius/struct/CIF-dictionaries/cif_core.dic dictionary named
'cif_core.dic' version 2.4.2 from 2011-04-26.

Automatic conversion script
Id: cif_fix_values 1891 2012-01-12 08:04:46Z andrius 
;
_cod_original_sg_symbol_H-M 'P -1 '
_cod_database_code 7209174

loop_
_symmetry_equiv_pos_as_xyz
'x, y, z'
'-x, -y, -z'

loop_
_atom_site_label
_atom_site_type_symbol
_atom_site_fract_x
_atom_site_fract_y
_atom_site_fract_z
_atom_site_U_iso_or_equiv
_atom_site_adp_type
_atom_site_occupancy
_atom_site_symmetry_multiplicity
_atom_site_calc_flag
_atom_site_refinement_flags
Mn1 Mn -0.5000 0.5000 0.5000 0.0285(3) Uani 1 2 d S
O1 O -0.3336(3) 0.5292(3) 0.4799(3) 0.0406(11) Uani 1 1 d .
O2 O -0.3599(3) 0.6962(3) 0.5111(3) 0.0405(11) Uani 1 1 d .
O3 O 0.4821(4) -0.1553(3) -0.2637(4) 0.0548(13) Uani 1 1 d .
O4 O 0.6645(4) -0.2527(3) -0.2607(4) 0.0498(12) Uani 1 1 d .
O5 O 1.2580(4) 0.7685(3) -0.2602(4) 0.0577(14) Uani 1 1 d .
O6 O 1.3940(4) 0.6144(3) -0.3414(3) 0.0394(11) Uani 1 1 d .
O7 O 0.2949(4) 0.6294(3) 0.2388(3) 0.0422(11) Uani 1 1 d .
O8 O 0.7831(4) 0.1577(3) -0.0731(4) 0.0505(12) Uani 1 1 d .
O9 O 0.7000(4) 0.6459(3) -0.0018(4) 0.0525(13) Uani 1 1 d .
N1 N -0.4316(5) 0.3622(4) 0.5733(4) 0.0388(13) Uani 1 1 d .
N2 N 0.3720(5) -0.1183(4) 0.5613(4) 0.0394(13) Uani 1 1 d .
N3 N -0.2765(4) 0.2387(4) 0.5909(4) 0.0328(12) Uani 1 1 d .
N4 N 0.2195(5) 0.0074(4) 0.5414(4) 0.0396(13) Uani 1 1 d .
N5 N 0.2556(4) 0.4788(3) 0.2713(4) 0.0329(12) Uani 1 1 d .
H5A H 0.2932 0.4133 0.2663 0.039 Uiso 1 1 calc R
N6 N 0.5752(5) 0.1934(3) -0.0450(4) 0.0385(13) Uani 1 1 d .
H6B H 0.5010 0.2413 -0.0166 0.046 Uiso 1 1 calc R
N7 N 0.8826(4) 0.5051(3) -0.0730(4) 0.0331(12) Uani 1 1 d .
H7B H 0.9107 0.4386 -0.0797 0.040 Uiso 1 1 calc R
C42 C 0.9775(5) 0.5514(5) -0.1222(5) 0.0340(15) Uani 1 1 d .
C1 C -0.2900(5) 0.6006(4) 0.4762(4) 0.0275(13) Uani 1 1 d .
C2 C -0.1480(5) 0.5737(4) 0.4269(4) 0.0271(13) Uani 1 1 d .
C3 C -0.0883(5) 0.6463(4) 0.3978(5) 0.0381(16) Uani 1 1 d .
H3A H -0.1389 0.7160 0.4126 0.046 Uiso 1 1 calc R
C4 C 0.0433(5) 0.6196(4) 0.3477(5) 0.0375(16) Uani 1 1 d .
H4A H 0.0801 0.6705 0.3278 0.045 Uiso 1 1 calc R
C5 C 0.1203(5) 0.5159(4) 0.3272(4) 0.0276(13) Uani 1 1 d .
C6 C 0.0630(5) 0.4413(4) 0.3568(5) 0.0345(15) Uani 1 1 d .
H6A H 0.1135 0.3716 0.3439 0.041 Uiso 1 1 calc R
C7 C -0.0686(5) 0.4707(4) 0.4054(5) 0.0390(16) Uani 1 1 d .
H7A H -0.1057 0.4198 0.4244 0.047 Uiso 1 1 calc R
C8 C 0.3335(5) 0.5342(4) 0.2244(5) 0.0299(14) Uani 1 1 d .
C9 C 0.4689(5) 0.4742(4) 0.1457(4) 0.0261(13) Uani 1 1 d .
C10 C 0.5539(5) 0.5276(4) 0.1071(4) 0.0311(14) Uani 1 1 d .
H10A H 0.5278 0.5958 0.1370 0.037 Uiso 1 1 calc R
C11 C 0.6773(5) 0.4822(4) 0.0250(4) 0.0270(13) Uani 1 1 d .
C12 C 0.7168(5) 0.3791(4) -0.0183(4) 0.0292(14) Uani 1 1 d .
H12A H 0.7997 0.3467 -0.0712 0.035 Uiso 1 1 calc R
C13 C 0.6311(5) 0.3246(4) 0.0184(4) 0.0283(14) Uani 1 1 d .
C14 C 0.5084(5) 0.3720(4) 0.1000(4) 0.0311(14) Uani 1 1 d .
H14A H 0.4523 0.3354 0.1243 0.037 Uiso 1 1 calc R
C15 C 0.6729(6) 0.2161(5) -0.0379(5) 0.0353(15) Uani 1 1 d .
C16 C 0.5815(6) 0.1013(4) -0.0932(5) 0.0331(15) Uani 1 1 d .
C17 C 0.4766(6) 0.1044(5) -0.1092(5) 0.0444(17) Uani 1 1 d .
H17A H 0.4062 0.1654 -0.0875 0.053 Uiso 1 1 calc R
C18 C 0.4750(6) 0.0174(5) -0.1574(5) 0.0467(18) Uani 1 1 d .
H18A H 0.4040 0.0216 -0.1681 0.056 Uiso 1 1 calc R
C19 C 0.5771(6) -0.0750(4) -0.1894(5) 0.0328(15) Uani 1 1 d .
C20 C 0.6818(6) -0.0784(5) -0.1713(5) 0.0443(17) Uani 1 1 d .
H20A H 0.7507 -0.1402 -0.1908 0.053 Uiso 1 1 calc R
C21 C 0.6856(6) 0.0080(5) -0.1252(5) 0.0444(17) Uani 1 1 d .
H21A H 0.7573 0.0040 -0.1154 0.053 Uiso 1 1 calc R
C22 C 0.5765(6) -0.1697(5) -0.2422(5) 0.0369(15) Uani 1 1 d .
C23 C 0.7545(6) 0.5515(5) -0.0171(5) 0.0346(15) Uani 1 1 d .
C24 C 0.9483(6) 0.6574(5) -0.1292(6) 0.052(2) Uani 1 1 d .
H24A H 0.8635 0.7021 -0.1002 0.062 Uiso 1 1 calc R
C25 C 1.0485(6) 0.6947(5) -0.1804(6) 0.053(2) Uani 1 1 d .
H25A H 1.0290 0.7651 -0.1849 0.063 Uiso 1 1 calc R
C26 C 1.1767(5) 0.6306(5) -0.2252(5) 0.0340(15) Uani 1 1 d .
C27 C 1.2024(6) 0.5260(5) -0.2172(5) 0.0374(16) Uani 1 1 d .
H27A H 1.2870 0.4809 -0.2474 0.045 Uiso 1 1 calc R
C28 C 1.1053(6) 0.4873(5) -0.1657(5) 0.0395(16) Uani 1 1 d .
H28A H 1.1256 0.4171 -0.1599 0.047 Uiso 1 1 calc R
C29 C 1.2805(6) 0.6730(5) -0.2769(5) 0.0382(16) Uani 1 1 d .
C30 C -0.4837(6) 0.3029(4) 0.6467(5) 0.0391(16) Uani 1 1 d .
H30A H -0.5706 0.3129 0.6822 0.047 Uiso 1 1 calc R
C31 C -0.3897(6) 0.2278(5) 0.6597(5) 0.0409(16) Uani 1 1 d .
H31A H -0.3999 0.1789 0.7059 0.049 Uiso 1 1 calc R
C32 C -0.3073(6) 0.3208(5) 0.5430(5) 0.0404(16) Uani 1 1 d .
H32A H -0.2474 0.3459 0.4936 0.049 Uiso 1 1 calc R
C33 C -0.1500(6) 0.1804(4) 0.5790(5) 0.0360(15) Uani 1 1 d .
C34 C -0.1333(6) 0.1436(4) 0.6653(5) 0.0386(16) Uani 1 1 d .
H34A H -0.2036 0.1558 0.7310 0.046 Uiso 1 1 calc R
C35 C -0.0105(6) 0.0881(4) 0.6532(5) 0.0399(16) Uani 1 1 d .
H35A H 0.0019 0.0641 0.7113 0.048 Uiso 1 1 calc R
C36 C 0.0934(6) 0.0688(4) 0.5546(5) 0.0364(15) Uani 1 1 d .
C37 C 0.0761(6) 0.1083(5) 0.4695(5) 0.0470(18) Uani 1 1 d .
H37A H 0.1464 0.0971 0.4039 0.056 Uiso 1 1 calc R
C38 C -0.0452(6) 0.1645(5) 0.4811(5) 0.0404(16) Uani 1 1 d .
H38A H -0.0568 0.1917 0.4238 0.048 Uiso 1 1 calc R
C39 C 0.3360(6) 0.0102(5) 0.4659(6) 0.0525(19) Uani 1 1 d .
H39A H 0.3490 0.0556 0.4162 0.063 Uiso 1 1 calc R
C40 C 0.4268(7) -0.0672(5) 0.4799(6) 0.056(2) Uani 1 1 d .
H40A H 0.5147 -0.0835 0.4397 0.067 Uiso 1 1 calc R
C41 C 0.2478(6) -0.0713(5) 0.5954(5) 0.0415(16) Uani 1 1 d .
H41 H 0.1862 -0.0901 0.6505 0.050 Uiso 1 1 calc R
Mn2 Mn 0.45844(8) -0.24210(7) -0.36623(8) 0.0325(3) Uani 1 1 d .
O10 O 0.0299(7) 0.2842(6) 0.8881(7) 0.145(3) Uani 1 1 d DU
N8 N 0.1348(13) 0.1144(10) 0.8534(10) 0.180(5) Uani 1 1 d DU
C45 C 0.0281(15) 0.2008(11) 0.9175(13) 0.166(6) Uani 1 1 d DU
H44 H -0.0393 0.1947 0.9782 0.199 Uiso 1 1 calc R
C43 C 0.2327(14) 0.1366(12) 0.7511(12) 0.204(7) Uani 1 1 d DU
H42A H 0.1948 0.1573 0.7034 0.306 Uiso 1 1 calc R
H42B H 0.3071 0.0752 0.7182 0.306 Uiso 1 1 calc R
H42C H 0.2572 0.1911 0.7680 0.306 Uiso 1 1 calc R
C44 C 0.1499(14) 0.0061(11) 0.8832(12) 0.204(7) Uani 1 1 d DU
H43A H 0.1270 0.0084 0.9576 0.306 Uiso 1 1 calc R
H43B H 0.2374 -0.0386 0.8435 0.306 Uiso 1 1 calc R
H43C H 0.0949 -0.0201 0.8673 0.306 Uiso 1 1 calc R

loop_
_atom_site_aniso_label
_atom_site_aniso_U_11
_atom_site_aniso_U_22
_atom_site_aniso_U_33
_atom_site_aniso_U_23
_atom_site_aniso_U_13
_atom_site_aniso_U_12
Mn1 0.0202(7) 0.0223(7) 0.0445(9) 0.0068(6) -0.0153(6) -0.0078(6)
O1 0.024(2) 0.033(2) 0.066(3) 0.009(2) -0.019(2) -0.013(2)
O2 0.020(2) 0.035(2) 0.055(3) -0.002(2) -0.006(2) -0.009(2)
O3 0.056(3) 0.045(3) 0.065(3) -0.011(2) -0.030(3) -0.012(2)
O4 0.046(3) 0.025(2) 0.068(3) -0.008(2) -0.018(3) -0.008(2)
O5 0.038(3) 0.038(3) 0.082(4) 0.008(3) -0.010(3) -0.018(2)
O6 0.026(2) 0.048(3) 0.040(3) 0.005(2) -0.007(2) -0.017(2)
O7 0.027(2) 0.030(2) 0.053(3) -0.007(2) -0.002(2) -0.011(2)
O8 0.037(3) 0.033(3) 0.066(3) -0.015(2) -0.015(3) -0.002(2)
O9 0.028(3) 0.026(2) 0.079(4) -0.009(2) -0.001(2) -0.009(2)
N1 0.035(3) 0.032(3) 0.052(4) 0.010(3) -0.022(3) -0.011(3)
N2 0.029(3) 0.031(3) 0.051(4) 0.000(3) -0.014(3) -0.005(2)
N3 0.032(3) 0.027(3) 0.038(3) 0.010(2) -0.015(3) -0.009(2)
N4 0.028(3) 0.035(3) 0.047(3) 0.008(3) -0.015(3) -0.003(3)
N5 0.020(3) 0.023(3) 0.045(3) 0.001(2) -0.006(2) -0.007(2)
N6 0.032(3) 0.024(3) 0.046(3) -0.010(2) -0.005(3) -0.009(2)
N7 0.025(3) 0.025(3) 0.038(3) 0.003(2) 0.000(2) -0.013(2)
C42 0.029(4) 0.036(4) 0.036(4) 0.004(3) -0.012(3) -0.014(3)
C1 0.023(3) 0.029(3) 0.025(3) 0.002(3) -0.009(3) -0.004(3)
C2 0.022(3) 0.027(3) 0.031(3) 0.002(3) -0.010(3) -0.010(3)
C3 0.027(4) 0.022(3) 0.056(4) -0.004(3) -0.011(3) -0.006(3)
C4 0.023(3) 0.022(3) 0.062(5) 0.004(3) -0.011(3) -0.012(3)
C5 0.018(3) 0.027(3) 0.031(3) 0.002(3) -0.006(3) -0.007(3)
C6 0.023(3) 0.018(3) 0.057(4) 0.002(3) -0.013(3) -0.007(3)
C7 0.030(4) 0.031(4) 0.057(4) 0.008(3) -0.015(3) -0.019(3)
C8 0.025(3) 0.023(3) 0.040(4) -0.004(3) -0.013(3) -0.008(3)
C9 0.021(3) 0.023(3) 0.031(3) 0.000(3) -0.009(3) -0.008(3)
C10 0.034(4) 0.029(3) 0.031(4) -0.002(3) -0.015(3) -0.010(3)
C11 0.021(3) 0.028(3) 0.032(3) 0.003(3) -0.011(3) -0.010(3)
C12 0.020(3) 0.024(3) 0.033(4) -0.002(3) -0.005(3) -0.004(3)
C13 0.026(3) 0.026(3) 0.025(3) -0.004(3) -0.007(3) -0.005(3)
C14 0.032(4) 0.027(3) 0.031(4) 0.005(3) -0.009(3) -0.013(3)
C15 0.040(4) 0.030(4) 0.029(4) -0.008(3) -0.008(3) -0.014(3)
C16 0.040(4) 0.028(3) 0.031(4) 0.006(3) -0.008(3) -0.023(3)
C17 0.037(4) 0.027(4) 0.057(5) -0.003(3) -0.010(4) -0.011(3)
C18 0.040(4) 0.038(4) 0.060(5) 0.000(3) -0.018(4) -0.016(3)
C19 0.043(4) 0.024(3) 0.028(4) 0.002(3) -0.009(3) -0.015(3)
C20 0.051(4) 0.025(3) 0.048(4) 0.002(3) -0.016(4) -0.009(3)
C21 0.050(4) 0.035(4) 0.049(4) 0.000(3) -0.022(4) -0.015(3)
C22 0.036(4) 0.035(4) 0.030(4) 0.002(3) -0.004(3) -0.014(3)
C23 0.031(4) 0.036(4) 0.027(4) -0.004(3) -0.001(3) -0.015(3)
C24 0.019(3) 0.036(4) 0.080(5) 0.006(4) -0.003(4) -0.010(3)
C25 0.036(4) 0.029(4) 0.076(5) 0.015(4) -0.009(4) -0.011(3)
C26 0.026(3) 0.037(4) 0.036(4) 0.008(3) -0.007(3) -0.017(3)
C27 0.026(3) 0.046(4) 0.035(4) 0.005(3) -0.004(3) -0.019(3)
C28 0.034(4) 0.031(4) 0.048(4) 0.009(3) -0.012(3) -0.014(3)
C29 0.033(4) 0.040(4) 0.043(4) 0.010(3) -0.016(3) -0.014(3)
C30 0.027(4) 0.032(4) 0.052(4) 0.005(3) -0.011(3) -0.010(3)
C31 0.044(4) 0.029(4) 0.044(4) 0.009(3) -0.015(4) -0.014(3)
C32 0.038(4) 0.035(4) 0.053(4) 0.019(3) -0.024(4) -0.015(3)
C33 0.035(4) 0.025(3) 0.041(4) 0.005(3) -0.014(3) -0.006(3)
C34 0.041(4) 0.029(3) 0.040(4) 0.010(3) -0.019(3) -0.003(3)
C35 0.041(4) 0.028(3) 0.040(4) 0.005(3) -0.018(4) 0.001(3)
C36 0.037(4) 0.031(4) 0.039(4) 0.005(3) -0.019(3) -0.005(3)
C37 0.043(4) 0.044(4) 0.041(4) 0.002(3) -0.012(4) -0.008(3)
C38 0.045(4) 0.036(4) 0.039(4) 0.015(3) -0.023(4) -0.007(3)
C39 0.043(4) 0.040(4) 0.065(5) 0.021(4) -0.018(4) -0.011(4)
C40 0.037(4) 0.056(5) 0.065(5) 0.008(4) -0.015(4) -0.016(4)
C41 0.032(4) 0.039(4) 0.046(4) 0.006(3) -0.016(3) -0.005(3)
Mn2 0.0208(5) 0.0241(5) 0.0470(6) -0.0011(4) -0.0100(5) -0.0077(4)
O10 0.110(5) 0.097(5) 0.194(7) 0.037(5) -0.034(5) -0.038(4)
N8 0.191(9) 0.150(8) 0.159(8) 0.043(7) -0.059(7) -0.036(7)
C45 0.143(9) 0.161(9) 0.175(10) 0.022(8) -0.068(7) -0.032(8)
C43 0.193(10) 0.221(11) 0.184(10) 0.044(8) -0.080(8) -0.061(8)
C44 0.205(10) 0.200(10) 0.195(10) 0.052(8) -0.066(8) -0.086(8)

loop_
_atom_type_symbol
_atom_type_description
_atom_type_scat_dispersion_real
_atom_type_scat_dispersion_imag
_atom_type_scat_source
C C 0.0033 0.0016 'International Tables Vol C Tables 4.2.6.8 and 6.1.1.4'
H H 0.0000 0.0000 'International Tables Vol C Tables 4.2.6.8 and 6.1.1.4'
Mn Mn 0.3368 0.7283 'International Tables Vol C Tables 4.2.6.8 and 6.1.1.4'
N N 0.0061 0.0033 'International Tables Vol C Tables 4.2.6.8 and 6.1.1.4'
O O 0.0106 0.0060 'International Tables Vol C Tables 4.2.6.8 and 6.1.1.4'

loop_
_geom_angle_atom_site_label_1
_geom_angle_atom_site_label_2
_geom_angle_atom_site_label_3
_geom_angle
_geom_angle_site_symmetry_1
_geom_angle_site_symmetry_3
O1 Mn1 O1 180.0(3) 2_466 .
O1 Mn1 N1 86.04(17) 2_466 2_466
O1 Mn1 N1 93.96(17) . 2_466
O1 Mn1 N1 93.96(17) 2_466 .
O1 Mn1 N1 86.04(17) . .
N1 Mn1 N1 180.000(1) 2_466 .
O1 Mn1 O6 86.55(15) 2_466 2_665
O1 Mn1 O6 93.45(15) . 2_665
N1 Mn1 O6 94.14(17) 2_466 2_665
N1 Mn1 O6 85.86(17) . 2_665
O1 Mn1 O6 93.45(15) 2_466 1_356
O1 Mn1 O6 86.55(15) . 1_356
N1 Mn1 O6 85.86(17) 2_466 1_356
N1 Mn1 O6 94.14(17) . 1_356
O6 Mn1 O6 180.0 2_665 1_356
C1 O1 Mn1 142.7(4) . .
C1 O2 Mn2 128.6(4) . 1_466
C22 O3 Mn2 130.7(4) . .
C29 O5 Mn2 94.5(4) . 1_665
C29 O6 Mn2 89.5(4) . 1_665
C29 O6 Mn1 139.9(4) . 1_754
Mn2 O6 Mn1 110.12(16) 1_665 1_754
C32 N1 C30 104.6(5) . .
C32 N1 Mn1 117.3(4) . .
C30 N1 Mn1 138.1(4) . .
C41 N2 C40 104.5(5) . .
C41 N2 Mn2 124.4(5) . 1_556
C40 N2 Mn2 131.0(4) . 1_556
C32 N3 C31 106.6(5) . .
C32 N3 C33 126.0(5) . .
C31 N3 C33 127.1(5) . .
C41 N4 C39 106.3(5) . .
C41 N4 C36 126.0(5) . .
C39 N4 C36 127.5(5) . .
C8 N5 C5 127.9(5) . .
C8 N5 H5A 116.1 . .
C5 N5 H5A 116.1 . .
C15 N6 C16 128.1(5) . .
C15 N6 H6B 115.9 . .
C16 N6 H6B 115.9 . .
C23 N7 C42 128.8(5) . .
C23 N7 H7B 115.6 . .
C42 N7 H7B 115.6 . .
C28 C42 C24 118.8(5) . .
C28 C42 N7 117.8(5) . .
C24 C42 N7 123.4(5) . .
O1 C1 O2 124.1(5) . .
O1 C1 C2 118.3(5) . .
O2 C1 C2 117.6(5) . .
C3 C2 C7 116.6(5) . .
C3 C2 C1 123.5(5) . .
C7 C2 C1 119.8(5) . .
C2 C3 C4 122.7(5) . .
C2 C3 H3A 118.6 . .
C4 C3 H3A 118.6 . .
C3 C4 C5 119.4(5) . .
C3 C4 H4A 120.3 . .
C5 C4 H4A 120.3 . .
C4 C5 C6 119.2(5) . .
C4 C5 N5 124.4(5) . .
C6 C5 N5 116.2(5) . .
C7 C6 C5 119.8(5) . .
C7 C6 H6A 120.1 . .
C5 C6 H6A 120.1 . .
C6 C7 C2 122.2(5) . .
C6 C7 H7A 118.9 . .
C2 C7 H7A 118.9 . .
O7 C8 N5 122.7(5) . .
O7 C8 C9 120.2(5) . .
N5 C8 C9 116.9(5) . .
C10 C9 C14 118.6(5) . .
C10 C9 C8 117.6(5) . .
C14 C9 C8 123.3(5) . .
C9 C10 C11 122.1(5) . .
C9 C10 H10A 118.9 . .
C11 C10 H10A 118.9 . .
C10 C11 C12 118.7(5) . .
C10 C11 C23 116.8(5) . .
C12 C11 C23 124.2(5) . .
C13 C12 C11 119.9(5) . .
C13 C12 H12A 120.1 . .
C11 C12 H12A 120.1 . .
C14 C13 C12 120.1(5) . .
C14 C13 C15 121.5(5) . .
C12 C13 C15 118.4(5) . .
C13 C14 C9 120.6(5) . .
C13 C14 H14A 119.7 . .
C9 C14 H14A 119.7 . .
O8 C15 N6 124.8(5) . .
O8 C15 C13 121.6(5) . .
N6 C15 C13 113.6(5) . .
C17 C16 C21 118.4(5) . .
C17 C16 N6 117.0(5) . .
C21 C16 N6 124.6(6) . .
C16 C17 C18 121.0(6) . .
C16 C17 H17A 119.5 . .
C18 C17 H17A 119.5 . .
C19 C18 C17 121.1(6) . .
C19 C18 H18A 119.4 . .
C17 C18 H18A 119.4 . .
C18 C19 C20 117.7(6) . .
C18 C19 C22 121.5(6) . .
C20 C19 C22 120.8(5) . .
C21 C20 C19 121.8(6) . .
C21 C20 H20A 119.1 . .
C19 C20 H20A 119.1 . .
C20 C21 C16 120.0(6) . .
C20 C21 H21A 120.0 . .
C16 C21 H21A 120.0 . .
O4 C22 O3 125.6(6) . .
O4 C22 C19 119.0(6) . .
O3 C22 C19 115.4(6) . .
O9 C23 N7 123.2(5) . .
O9 C23 C11 119.8(5) . .
N7 C23 C11 117.0(5) . .
C42 C24 C25 118.8(6) . .
C42 C24 H24A 120.6 . .
C25 C24 H24A 120.6 . .
C24 C25 C26 122.6(6) . .
C24 C25 H25A 118.7 . .
C26 C25 H25A 118.7 . .
C27 C26 C25 117.2(5) . .
C27 C26 C29 121.7(5) . .
C25 C26 C29 121.2(6) . .
C28 C27 C26 121.4(6) . .
C28 C27 H27A 119.3 . .
C26 C27 H27A 119.3 . .
C27 C28 C42 121.1(6) . .
C27 C28 H28A 119.4 . .
C42 C28 H28A 119.4 . .
O5 C29 O6 118.7(6) . .
O5 C29 C26 120.1(6) . .
O6 C29 C26 121.2(6) . .
C31 C30 N1 110.1(5) . .
C31 C30 H30A 124.9 . .
N1 C30 H30A 124.9 . .
C30 C31 N3 106.0(5) . .
C30 C31 H31A 127.0 . .
N3 C31 H31A 127.0 . .
N1 C32 N3 112.6(5) . .
N1 C32 H32A 123.7 . .
N3 C32 H32A 123.7 . .
C34 C33 C38 120.6(6) . .
C34 C33 N3 119.9(5) . .
C38 C33 N3 119.5(5) . .
C33 C34 C35 119.5(6) . .
C33 C34 H34A 120.3 . .
C35 C34 H34A 120.3 . .
C36 C35 C34 119.9(6) . .
C36 C35 H35A 120.1 . .
C34 C35 H35A 120.1 . .
C37 C36 C35 120.2(6) . .
C37 C36 N4 120.1(6) . .
C35 C36 N4 119.7(6) . .
C36 C37 C38 120.2(6) . .
C36 C37 H37A 119.9 . .
C38 C37 H37A 119.9 . .
C37 C38 C33 119.6(6) . .
C37 C38 H38A 120.2 . .
C33 C38 H38A 120.2 . .
C40 C39 N4 105.5(6) . .
C40 C39 H39A 127.2 . .
N4 C39 H39A 127.2 . .
C39 C40 N2 111.1(6) . .
C39 C40 H40A 124.5 . .
N2 C40 H40A 124.5 . .
N2 C41 N4 112.6(6) . .
N2 C41 H41 123.7 . .
N4 C41 H41 123.7 . .
O3 Mn2 O2 103.35(18) . 1_644
O3 Mn2 N2 99.50(19) . 1_554
O2 Mn2 N2 99.74(19) 1_644 1_554
O3 Mn2 O5 97.65(19) . 1_445
O2 Mn2 O5 157.05(17) 1_644 1_445
N2 Mn2 O5 85.68(18) 1_554 1_445
O3 Mn2 O6 129.69(17) . 1_445
O2 Mn2 O6 101.29(15) 1_644 1_445
N2 Mn2 O6 118.55(17) 1_554 1_445
O5 Mn2 O6 57.32(15) 1_445 1_445
C45 N8 C44 121.5(13) . .
C45 N8 C43 115.8(13) . .
C44 N8 C43 122.7(13) . .
O10 C45 N8 115.4(15) . .
O10 C45 H44 122.3 . .
N8 C45 H44 122.3 . .
N8 C43 H42A 109.5 . .
N8 C43 H42B 109.5 . .
H42A C43 H42B 109.5 . .
N8 C43 H42C 109.5 . .
H42A C43 H42C 109.5 . .
H42B C43 H42C 109.5 . .
N8 C44 H43A 109.5 . .
N8 C44 H43B 109.5 . .
H43A C44 H43B 109.5 . .
N8 C44 H43C 109.5 . .
H43A C44 H43C 109.5 . .
H43B C44 H43C 109.5 . .

loop_
_geom_bond_atom_site_label_1
_geom_bond_atom_site_label_2
_geom_bond_distance
_geom_bond_site_symmetry_2
Mn1 O1 2.109(4) 2_466
Mn1 O1 2.109(4) .
Mn1 N1 2.242(5) 2_466
Mn1 N1 2.242(5) .
Mn1 O6 2.341(4) 2_665
Mn1 O6 2.341(4) 1_356
O1 C1 1.254(6) .
O2 C1 1.284(6) .
O2 Mn2 2.060(4) 1_466
O3 C22 1.271(7) .
O3 Mn2 2.054(4) .
O4 C22 1.233(7) .
O5 C29 1.259(7) .
O5 Mn2 2.230(4) 1_665
O6 C29 1.283(7) .
O6 Mn2 2.325(4) 1_665
O6 Mn1 2.341(4) 1_754
O7 C8 1.230(6) .
O8 C15 1.212(7) .
O9 C23 1.230(7) .
N1 C32 1.316(7) .
N1 C30 1.376(7) .
N2 C41 1.315(7) .
N2 C40 1.375(8) .
N2 Mn2 2.185(5) 1_556
N3 C32 1.341(7) .
N3 C31 1.372(7) .
N3 C33 1.438(7) .
N4 C41 1.352(7) .
N4 C39 1.387(8) .
N4 C36 1.438(7) .
N5 C8 1.362(7) .
N5 C5 1.413(6) .
N5 H5A 0.8600 .
N6 C15 1.374(7) .
N6 C16 1.412(7) .
N6 H6B 0.8600 .
N7 C23 1.350(7) .
N7 C42 1.423(7) .
N7 H7B 0.8600 .
C42 C28 1.389(8) .
C42 C24 1.399(8) .
C1 C2 1.491(7) .
C2 C3 1.381(7) .
C2 C7 1.390(7) .
C3 C4 1.380(7) .
C3 H3A 0.9300 .
C4 C5 1.390(7) .
C4 H4A 0.9300 .
C5 C6 1.389(7) .
C6 C7 1.377(7) .
C6 H6A 0.9300 .
C7 H7A 0.9300 .
C8 C9 1.503(7) .
C9 C10 1.388(7) .
C9 C14 1.397(7) .
C10 C11 1.398(7) .
C10 H10A 0.9300 .
C11 C12 1.398(7) .
C11 C23 1.499(7) .
C12 C13 1.406(7) .
C12 H12A 0.9300 .
C13 C14 1.393(7) .
C13 C15 1.523(7) .
C14 H14A 0.9300 .
C16 C17 1.385(8) .
C16 C21 1.401(8) .
C17 C18 1.394(8) .
C17 H17A 0.9300 .
C18 C19 1.381(8) .
C18 H18A 0.9300 .
C19 C20 1.398(8) .
C19 C22 1.514(8) .
C20 C21 1.386(8) .
C20 H20A 0.9300 .
C21 H21A 0.9300 .
C24 C25 1.394(8) .
C24 H24A 0.9300 .
C25 C26 1.392(8) .
C25 H25A 0.9300 .
C26 C27 1.387(8) .
C26 C29 1.474(8) .
C27 C28 1.376(7) .
C27 H27A 0.9300 .
C28 H28A 0.9300 .
C30 C31 1.357(8) .
C30 H30A 0.9300 .
C31 H31A 0.9300 .
C32 H32A 0.9300 .
C33 C34 1.376(8) .
C33 C38 1.389(8) .
C34 C35 1.391(8) .
C34 H34A 0.9300 .
C35 C36 1.385(8) .
C35 H35A 0.9300 .
C36 C37 1.378(8) .
C37 C38 1.377(8) .
C37 H37A 0.9300 .
C38 H38A 0.9300 .
C39 C40 1.353(9) .
C39 H39A 0.9300 .
C40 H40A 0.9300 .
C41 H41 0.9300 .
Mn2 O2 2.060(4) 1_644
Mn2 N2 2.185(5) 1_554
Mn2 O5 2.230(4) 1_445
Mn2 O6 2.325(4) 1_445
O10 C45 1.220(12) .
N8 C45 1.406(15) .
N8 C44 1.520(12) .
N8 C43 1.538(13) .
C45 H44 0.9300 .
C43 H42A 0.9600 .
C43 H42B 0.9600 .
C43 H42C 0.9600 .
C44 H43A 0.9600 .
C44 H43B 0.9600 .
C44 H43C 0.9600 .
